data_7245881
loop_
_publ_author_name
'Bondarenko, Mikhail A.'
'Abramov, Pavel A.'
'Korolkov, Ilya V.'
'Bogomyakov, Artem S.'
'Sokolov, Maxim N.'
'Adonin, Sergey A.'

_publ_section_title
;
 Cu(ii) 3,5-diiodosalicylate complexes: precursor-dependent formation of
 mono-, di-, tri- and tetranuclear compounds and 1D coordination polymers
;
_journal_issue 1
_journal_name_full CrystEngComm
_journal_page_first 130
_journal_page_last 136
_journal_paper_doi 10.1039/D2CE01393B
_journal_volume 25
_journal_year 2023
_chemical_formula_sum 'C24 H16 Cu I4 N2 O6'
_chemical_formula_weight 999.53
_space_group_crystal_system triclinic
_space_group_IT_number 2
_space_group_name_Hall '-P 1'
_space_group_name_H-M_alt 'P -1'
_atom_sites_solution_hydrogens mixed
_atom_sites_solution_primary direct
_atom_sites_solution_secondary difmap
_audit_creation_method SHELXL-2017/1
_audit_update_record
;
2022-08-04 deposited with the CCDC.	2022-11-22 downloaded from the CCDC.
;
_cell_angle_alpha 79.902(5)
_cell_angle_beta 77.108(4)
_cell_angle_gamma 87.265(4)
_cell_formula_units_Z 1
_cell_length_a 7.8509(3)
_cell_length_b 8.4157(5)
_cell_length_c 10.9695(6)
_cell_measurement_reflns_used 2252
_cell_measurement_temperature 140(2)
_cell_measurement_theta_max 28.6460
_cell_measurement_theta_min 2.8280
_cell_volume 695.52(6)
_computing_cell_refinement 'CrysAlisPro 1.171.38.41 (Rigaku OD, 2015)'
_computing_data_collection 'CrysAlisPro 1.171.38.41 (Rigaku OD, 2015)'
_computing_data_reduction 'CrysAlisPro 1.171.38.41 (Rigaku OD, 2015)'
_computing_molecular_graphics 'ShelXle (H\"ubschle, 2011)'
_computing_publication_material 'CIFTAB-2014 (Sheldrick, 2014)'
_computing_structure_refinement 'SHELXL-2014 (Sheldrick, 2014)'
_computing_structure_solution 'SHELXS-2014 (Sheldrick, 2014)'
_diffrn_ambient_temperature 140(2)
_diffrn_detector 'CCD plate'
_diffrn_detector_area_resol_mean 10.6168
_diffrn_detector_type AtlasS2
_diffrn_measured_fraction_theta_full 0.999
_diffrn_measured_fraction_theta_max 0.823
_diffrn_measurement_device 'four-circle diffractometer'
_diffrn_measurement_device_type 'New Xcalibur, AtlasS2'
_diffrn_measurement_method '\w scans'
_diffrn_radiation_monochromator graphite
_diffrn_radiation_probe x-ray
_diffrn_radiation_source 'fine-focus sealed tube'
_diffrn_radiation_type MoK\a
_diffrn_radiation_wavelength 0.71073
_diffrn_reflns_av_R_equivalents 0.0260
_diffrn_reflns_av_unetI/netI 0.0471
_diffrn_reflns_Laue_measured_fraction_full 0.999
_diffrn_reflns_Laue_measured_fraction_max 0.823
_diffrn_reflns_limit_h_max 10
_diffrn_reflns_limit_h_min -9
_diffrn_reflns_limit_k_max 10
_diffrn_reflns_limit_k_min -9
_diffrn_reflns_limit_l_max 14
_diffrn_reflns_limit_l_min -10
_diffrn_reflns_number 5525
_diffrn_reflns_point_group_measured_fraction_full 0.999
_diffrn_reflns_point_group_measured_fraction_max 0.823
_diffrn_reflns_theta_full 25.500
_diffrn_reflns_theta_max 29.014
_diffrn_reflns_theta_min 2.458
_diffrn_source 'sealed X-ray tube'
_exptl_absorpt_coefficient_mu 5.265
_exptl_absorpt_correction_T_max 1.00000
_exptl_absorpt_correction_T_min 0.80779
_exptl_absorpt_correction_type multi-scan
_exptl_absorpt_process_details
;
CrysAlisPro 1.171.38.41 (Rigaku Oxford Diffraction, 2015)
Empirical absorption correction using spherical harmonics,
implemented in SCALE3 ABSPACK scaling algorithm.
;
_exptl_crystal_colour pink
_exptl_crystal_density_diffrn 2.386
_exptl_crystal_description block
_exptl_crystal_F_000 463
_exptl_crystal_size_max 0.200
_exptl_crystal_size_mid 0.100
_exptl_crystal_size_min 0.100
_refine_diff_density_max 0.769
_refine_diff_density_min -1.186
_refine_diff_density_rms 0.145
_refine_ls_extinction_method none
_refine_ls_goodness_of_fit_ref 1.027
_refine_ls_hydrogen_treatment mixed
_refine_ls_matrix_type full
_refine_ls_number_parameters 172
_refine_ls_number_reflns 3053
_refine_ls_number_restraints 0
_refine_ls_restrained_S_all 1.027
_refine_ls_R_factor_all 0.0397
_refine_ls_R_factor_gt 0.0305
_refine_ls_shift/su_max 0.001
_refine_ls_shift/su_mean 0.000
_refine_ls_structure_factor_coef Fsqd
_refine_ls_weighting_details 'w=1/[\s^2^(Fo^2^)+(0.0189P)^2^] where P=(Fo^2^+2Fc^2^)/3'
_refine_ls_weighting_scheme calc
_refine_ls_wR_factor_gt 0.0568
_refine_ls_wR_factor_ref 0.0602
_reflns_Friedel_coverage 0.000
_reflns_number_gt 2623
_reflns_number_total 3053
_reflns_threshold_expression >2\s(I)
_cod_data_source_file d2ce01393b2.cif
_cod_data_source_block BM320_a
_cod_depositor_comments 'Adding full bibliography for 7245877--7245890.cif.'
_cod_database_code 7245881
_shelx_shelxl_version_number 2017/1
_shelx_space_group_comment
;
The symmetry employed for this shelxl refinement is uniquely defined
by the following loop, which should always be used as a source of
symmetry information in preference to the above space-group names.
They are only intended as comments.
;
_shelx_estimated_absorpt_t_min 0.419
_shelx_estimated_absorpt_t_max 0.621

loop_
_space_group_symop_operation_xyz
'x, y, z'
'-x, -y, -z'

loop_
_atom_site_label
_atom_site_type_symbol
_atom_site_fract_x
_atom_site_fract_y
_atom_site_fract_z
_atom_site_U_iso_or_equiv
_atom_site_adp_type
_atom_site_occupancy
_atom_site_site_symmetry_order
_atom_site_calc_flag
_atom_site_refinement_flags_posn
_atom_site_refinement_flags_adp
_atom_site_refinement_flags_occupancy
_atom_site_disorder_assembly
_atom_site_disorder_group
I1 I 0.18287(4) 0.10941(3) 0.53419(2) 0.02476(9) Uani 1 1 d . . . . .
C1 C 0.8621(5) 0.7970(5) 0.0926(3) 0.0201(9) Uani 1 1 d . . . . .
H1 H 0.900410 0.745897 0.166291 0.024 Uiso 1 1 calc R U . . .
O1 O 0.9171(4) 0.4568(3) 0.1837(2) 0.0179(6) Uani 1 1 d . . . . .
N1 N 0.8816(4) 0.7183(4) -0.0047(3) 0.0180(7) Uani 1 1 d . . . . .
Cu1 Cu 1.000000 0.500000 0.000000 0.01549(16) Uani 1 2 d S . P . .
O2 O 0.7105(4) 0.3448(3) 0.1181(2) 0.0230(7) Uani 1 1 d . . . . .
I2 I 0.75553(4) 0.39973(3) 0.70752(2) 0.02310(9) Uani 1 1 d . . . . .
C2 C 0.7884(6) 0.9509(5) 0.0917(4) 0.0228(9) Uani 1 1 d . . . . .
H2 H 0.777037 1.003577 0.162990 0.027 Uiso 1 1 calc R U . . .
O3 O 0.4542(4) 0.2044(3) 0.2771(3) 0.0232(7) Uani 1 1 d . . . . .
H1X H 0.521(6) 0.241(5) 0.213(4) 0.028 Uiso 1 1 d . U . . .
C3 C 0.7321(6) 1.0251(5) -0.0149(4) 0.0234(9) Uani 1 1 d . . . . .
H3 H 0.681280 1.130075 -0.018612 0.028 Uiso 1 1 calc R U . . .
C7 C 0.6777(5) 0.3346(5) 0.3403(3) 0.0160(8) Uani 1 1 d . . . . .
C6 C 0.7737(5) 0.3813(4) 0.2048(3) 0.0165(9) Uani 1 1 d . . . . .
C5 C 0.8253(6) 0.7916(5) -0.1080(3) 0.0221(9) Uani 1 1 d . . . . .
H5 H 0.837177 0.736628 -0.178078 0.027 Uiso 1 1 calc R U . . .
C4 C 0.7507(6) 0.9445(5) -0.1156(4) 0.0231(9) Uani 1 1 d . . . . .
H4 H 0.712751 0.993172 -0.190033 0.028 Uiso 1 1 calc R U . . .
C9 C 0.4286(5) 0.2163(4) 0.4938(3) 0.0159(8) Uani 1 1 d . . . . .
C8 C 0.5206(5) 0.2523(4) 0.3672(3) 0.0148(8) Uani 1 1 d . . . . .
C10 C 0.4957(5) 0.2578(4) 0.5896(3) 0.0182(9) Uani 1 1 d . . . . .
H10 H 0.433159 0.232274 0.675211 0.022 Uiso 1 1 calc R U . . .
C11 C 0.6540(5) 0.3366(5) 0.5614(3) 0.0169(8) Uani 1 1 d . . . . .
C12 C 0.7455(5) 0.3768(4) 0.4371(3) 0.0155(8) Uani 1 1 d . . . . .
H12 H 0.853119 0.432555 0.417954 0.019 Uiso 1 1 calc R U . . .

loop_
_atom_site_aniso_label
_atom_site_aniso_U_11
_atom_site_aniso_U_22
_atom_site_aniso_U_33
_atom_site_aniso_U_23
_atom_site_aniso_U_13
_atom_site_aniso_U_12
I1 0.01546(15) 0.02951(17) 0.02842(16) -0.00341(12) -0.00307(12) -0.00495(12)
C1 0.022(2) 0.020(2) 0.0161(19) -0.0008(16) -0.0029(17) -0.0003(18)
O1 0.0157(15) 0.0200(15) 0.0162(13) -0.0014(11) -0.0009(11) -0.0008(12)
N1 0.0176(18) 0.0221(19) 0.0133(15) -0.0015(13) -0.0022(13) -0.0014(15)
Cu1 0.0158(4) 0.0175(4) 0.0126(3) -0.0018(3) -0.0027(3) 0.0003(3)
O2 0.0237(17) 0.0297(17) 0.0163(14) -0.0070(12) -0.0040(12) 0.0015(13)
I2 0.02953(17) 0.02443(16) 0.01940(15) -0.00569(11) -0.01306(12) 0.00327(12)
C2 0.025(2) 0.023(2) 0.019(2) -0.0054(17) -0.0009(17) -0.0013(19)
O3 0.0218(17) 0.0310(18) 0.0193(14) -0.0093(13) -0.0054(12) -0.0029(14)
C3 0.022(2) 0.017(2) 0.031(2) -0.0035(17) -0.0043(19) 0.0001(18)
C7 0.017(2) 0.014(2) 0.0171(19) -0.0040(15) -0.0029(16) 0.0022(17)
C6 0.020(2) 0.012(2) 0.0172(19) -0.0046(15) -0.0039(17) 0.0055(17)
C5 0.024(2) 0.027(2) 0.018(2) -0.0054(17) -0.0085(17) 0.0011(19)
C4 0.027(2) 0.020(2) 0.025(2) -0.0023(17) -0.0127(18) 0.0039(19)
C9 0.017(2) 0.012(2) 0.0192(19) -0.0027(15) -0.0037(16) -0.0006(16)
C8 0.012(2) 0.013(2) 0.022(2) -0.0076(16) -0.0067(16) 0.0036(16)
C10 0.019(2) 0.017(2) 0.0155(19) 0.0022(15) -0.0028(16) 0.0020(17)
C11 0.019(2) 0.017(2) 0.0160(18) -0.0033(15) -0.0057(16) 0.0035(17)
C12 0.014(2) 0.014(2) 0.0186(19) -0.0025(15) -0.0042(16) -0.0013(16)

loop_
_atom_type_symbol
_atom_type_description
_atom_type_scat_dispersion_real
_atom_type_scat_dispersion_imag
_atom_type_scat_source
C C 0.0033 0.0016 'International Tables Vol C Tables 4.2.6.8 and 6.1.1.4'
H H 0.0000 0.0000 'International Tables Vol C Tables 4.2.6.8 and 6.1.1.4'
N N 0.0061 0.0033 'International Tables Vol C Tables 4.2.6.8 and 6.1.1.4'
O O 0.0106 0.0060 'International Tables Vol C Tables 4.2.6.8 and 6.1.1.4'
Cu Cu 0.3201 1.2651 'International Tables Vol C Tables 4.2.6.8 and 6.1.1.4'
I I -0.4742 1.8119 'International Tables Vol C Tables 4.2.6.8 and 6.1.1.4'

loop_
_geom_angle_atom_site_label_1
_geom_angle_atom_site_label_2
_geom_angle_atom_site_label_3
_geom_angle
_geom_angle_site_symmetry_1
_geom_angle_site_symmetry_3
_geom_angle_publ_flag
N1 C1 C2 123.1(4) . . ?
N1 C1 H1 118.4 . . ?
C2 C1 H1 118.4 . . ?
C6 O1 Cu1 106.2(2) . . ?
C1 N1 C5 117.8(3) . . ?
C1 N1 Cu1 121.0(3) . . ?
C5 N1 Cu1 121.2(3) . . ?
O1 Cu1 O1 180.0 . 2_765 ?
O1 Cu1 N1 90.52(11) . 2_765 ?
O1 Cu1 N1 89.48(11) 2_765 2_765 ?
O1 Cu1 N1 89.48(11) . . ?
O1 Cu1 N1 90.52(11) 2_765 . ?
N1 Cu1 N1 180.0 2_765 . ?
C3 C2 C1 118.5(4) . . ?
C3 C2 H2 120.7 . . ?
C1 C2 H2 120.7 . . ?
C8 O3 H1X 103(3) . . ?
C4 C3 C2 118.8(4) . . ?
C4 C3 H3 120.6 . . ?
C2 C3 H3 120.6 . . ?
C8 C7 C12 120.9(3) . . ?
C8 C7 C6 119.5(3) . . ?
C12 C7 C6 119.5(4) . . ?
O2 C6 O1 123.1(3) . . ?
O2 C6 C7 119.1(4) . . ?
O1 C6 C7 117.8(3) . . ?
N1 C5 C4 122.3(4) . . ?
N1 C5 H5 118.9 . . ?
C4 C5 H5 118.9 . . ?
C3 C4 C5 119.5(4) . . ?
C3 C4 H4 120.2 . . ?
C5 C4 H4 120.2 . . ?
C10 C9 C8 120.4(4) . . ?
C10 C9 I1 120.4(3) . . ?
C8 C9 I1 119.1(3) . . ?
O3 C8 C7 122.7(3) . . ?
O3 C8 C9 118.6(4) . . ?
C7 C8 C9 118.7(3) . . ?
C9 C10 C11 120.1(3) . . ?
C9 C10 H10 119.9 . . ?
C11 C10 H10 119.9 . . ?
C12 C11 C10 120.7(4) . . ?
C12 C11 I2 119.3(3) . . ?
C10 C11 I2 120.0(3) . . ?
C11 C12 C7 119.1(4) . . ?
C11 C12 H12 120.4 . . ?
C7 C12 H12 120.4 . . ?

loop_
_geom_bond_atom_site_label_1
_geom_bond_atom_site_label_2
_geom_bond_distance
_geom_bond_site_symmetry_2
_geom_bond_publ_flag
I1 C9 2.091(4) . ?
C1 N1 1.329(5) . ?
C1 C2 1.392(6) . ?
C1 H1 0.9500 . ?
O1 C6 1.274(5) . ?
O1 Cu1 1.949(2) . ?
N1 C5 1.347(5) . ?
N1 Cu1 2.016(3) . ?
O2 C6 1.254(5) . ?
I2 C11 2.097(4) . ?
C2 C3 1.379(6) . ?
C2 H2 0.9500 . ?
O3 C8 1.341(4) . ?
O3 H1X 0.80(4) . ?
C3 C4 1.372(6) . ?
C3 H3 0.9500 . ?
C7 C8 1.391(5) . ?
C7 C12 1.392(5) . ?
C7 C6 1.502(5) . ?
C5 C4 1.384(6) . ?
C5 H5 0.9500 . ?
C4 H4 0.9500 . ?
C9 C10 1.377(5) . ?
C9 C8 1.403(5) . ?
C10 C11 1.384(5) . ?
C10 H10 0.9500 . ?
C11 C12 1.383(5) . ?
C12 H12 0.9500 . ?
